data_7063501
loop_
_publ_author_name
'Smirnova, Ksenia S.'
'Sanzhenakova, Elizaveta A.'
'Eltsov, Ilia V.'
'Pozdnyakov, Ivan P.'
'Russkikh, Alena A.'
'Dotsenko, Victor V.'
'Lider, Elizaveta V.'

_publ_section_title
;
 Photoluminescent lanthanide(iii) coordination polymers based on
 2-{[(4-methylphenyl)amino]methylene}-5,5-dimethylcyclohexane-1,3-dione
;
_journal_issue 43
_journal_name_full 'New Journal of Chemistry'
_journal_page_first 18536
_journal_page_last 18545
_journal_paper_doi 10.1039/D4NJ03444A
_journal_volume 48
_journal_year 2024
_chemical_formula_moiety 'C16 H19 N O2'
_chemical_formula_sum 'C16 H19 N O2'
_chemical_formula_weight 257.32
_space_group_crystal_system monoclinic
_space_group_IT_number 14
_space_group_name_Hall '-P 2ybc'
_space_group_name_H-M_alt 'P 1 21/c 1'
_atom_sites_solution_hydrogens geom
_atom_sites_solution_primary dual
_audit_creation_date 2024-03-11
_audit_creation_method
;
Olex2 1.3
(compiled 2020.11.12 svn.r5f609507 for OlexSys, GUI svn.r6408)
;
_audit_update_record
;
2024-09-30 deposited with the CCDC.	2024-10-09 downloaded from the CCDC.
;
_cell_angle_alpha 90
_cell_angle_beta 100.245(4)
_cell_angle_gamma 90
_cell_formula_units_Z 4
_cell_length_a 11.8139(10)
_cell_length_b 5.8067(4)
_cell_length_c 20.3464(13)
_cell_measurement_reflns_used 3856
_cell_measurement_temperature 150.0
_cell_measurement_theta_max 25.78
_cell_measurement_theta_min 2.44
_cell_volume 1373.50(17)
_computing_cell_refinement 'Bruker SAINT'
_computing_data_collection 'Bruker APEX3'
_computing_data_reduction 'Bruker SAINT'
_computing_molecular_graphics 'Olex2 1.3 (Dolomanov et al., 2009)'
_computing_publication_material 'Olex2 1.3 (Dolomanov et al., 2009)'
_computing_structure_refinement 'SHELXL 2014/7 (Sheldrick, 2015)'
_computing_structure_solution 'SHELXT 2014/5 (Sheldrick, 2014)'
_diffrn_ambient_temperature 150.0
_diffrn_measured_fraction_theta_full 1.000
_diffrn_measured_fraction_theta_max 0.998
_diffrn_measurement_device_type 'Bruker D8 Venture diffractometer'
_diffrn_measurement_method '\f and \w scans'
_diffrn_radiation_type MoK\a
_diffrn_radiation_wavelength 0.71073
_diffrn_reflns_av_R_equivalents 0.0778
_diffrn_reflns_av_unetI/netI 0.0432
_diffrn_reflns_Laue_measured_fraction_full 1.000
_diffrn_reflns_Laue_measured_fraction_max 0.998
_diffrn_reflns_limit_h_max 17
_diffrn_reflns_limit_h_min -17
_diffrn_reflns_limit_k_max 8
_diffrn_reflns_limit_k_min -8
_diffrn_reflns_limit_l_max 29
_diffrn_reflns_limit_l_min -29
_diffrn_reflns_number 36346
_diffrn_reflns_point_group_measured_fraction_full 1.000
_diffrn_reflns_point_group_measured_fraction_max 0.998
_diffrn_reflns_theta_full 25.242
_diffrn_reflns_theta_max 31.527
_diffrn_reflns_theta_min 2.034
_diffrn_source_current 1.4
_diffrn_source_power 0.07
_diffrn_source_voltage 50.0
_diffrn_standards_number 0
_exptl_absorpt_coefficient_mu 0.082
_exptl_absorpt_correction_T_max 0.7462
_exptl_absorpt_correction_T_min 0.6887
_exptl_absorpt_correction_type multi-scan
_exptl_absorpt_process_details
;
SADABS-2016/2 (Bruker,2016/2) was used for absorption correction.
wR2(int) was 0.0943 before and 0.0601 after correction.
The Ratio of minimum to maximum transmission is 0.9229.
The \l/2 correction factor is Not present.
;
_exptl_crystal_colour colourless
_exptl_crystal_colour_primary colourless
_exptl_crystal_density_diffrn 1.244
_exptl_crystal_description block
_exptl_crystal_F_000 552
_exptl_crystal_size_max 0.129
_exptl_crystal_size_mid 0.055
_exptl_crystal_size_min 0.036
_refine_diff_density_max 0.244
_refine_diff_density_min -0.257
_refine_diff_density_rms 0.051
_refine_ls_extinction_method none
_refine_ls_goodness_of_fit_ref 1.058
_refine_ls_hydrogen_treatment constr
_refine_ls_matrix_type full
_refine_ls_number_parameters 175
_refine_ls_number_reflns 4583
_refine_ls_number_restraints 0
_refine_ls_restrained_S_all 1.058
_refine_ls_R_factor_all 0.0950
_refine_ls_R_factor_gt 0.0580
_refine_ls_shift/su_max 0.000
_refine_ls_shift/su_mean 0.000
_refine_ls_structure_factor_coef Fsqd
_refine_ls_weighting_details 'w=1/[\s^2^(Fo^2^)+(0.0579P)^2^+0.4277P] where P=(Fo^2^+2Fc^2^)/3'
_refine_ls_weighting_scheme calc
_refine_ls_wR_factor_gt 0.1355
_refine_ls_wR_factor_ref 0.1602
_reflns_Friedel_coverage 0.000
_reflns_number_gt 2911
_reflns_number_total 4583
_reflns_threshold_expression 'I > 2\s(I)'
_cod_data_source_file d4nj03444a2.cif
_cod_data_source_block 20ypp
_cod_depositor_comments 'Adding full bibliography for 7063497--7063502.cif.'
_cod_original_cell_volume 1373.51(17)
_cod_database_code 7063501
_shelx_shelxl_version_number 2014/7
_shelx_space_group_comment
;
The symmetry employed for this shelxl refinement is uniquely defined
by the following loop, which should always be used as a source of
symmetry information in preference to the above space-group names.
They are only intended as comments.
;
_shelx_estimated_absorpt_t_max 0.997
_shelx_estimated_absorpt_t_min 0.990
_olex2_refinement_description
;
1. Fixed Uiso
 At 1.2 times of:
  All C(H) groups, All C(H,H) groups, All N(H) groups
 At 1.5 times of:
  All C(H,H,H) groups
2.a Secondary CH2 refined with riding coordinates:
 C2(H2A,H2B), C6(H6A,H6B)
2.b Aromatic/amide H refined with riding coordinates:
 N1(H1), C12(H12), C9(H9), C11(H11), C16(H16), C15(H15)
2.c Idealised Me refined as rotating group:
 C4(H4A,H4B,H4C), C14(H14A,H14B,H14C), C5(H5A,H5B,H5C)
;
_olex2_submission_special_instructions 'No special instructions were received'

loop_
_space_group_symop_operation_xyz
'x, y, z'
'-x, y+1/2, -z+1/2'
'-x, -y, -z'
'x, -y-1/2, z-1/2'

loop_
_atom_site_label
_atom_site_type_symbol
_atom_site_fract_x
_atom_site_fract_y
_atom_site_fract_z
_atom_site_U_iso_or_equiv
_atom_site_adp_type
_atom_site_occupancy
_atom_site_site_symmetry_order
_atom_site_calc_flag
_atom_site_refinement_flags_posn
_atom_site_refinement_flags_adp
_atom_site_refinement_flags_occupancy
_atom_site_disorder_assembly
_atom_site_disorder_group
O1 O 0.85127(10) 1.0670(2) 0.55589(6) 0.0398(3) Uani 1 1 d . . . . .
N1 N 0.79945(10) 0.6925(2) 0.48060(6) 0.0296(3) Uani 1 1 d . . . . .
H1 H 0.8495 0.8029 0.4935 0.036 Uiso 1 1 calc R U . . .
O2 O 0.49834(11) 0.6917(3) 0.55090(8) 0.0645(5) Uani 1 1 d . . . . .
C8 C 0.67668(12) 0.8669(3) 0.54880(7) 0.0286(3) Uani 1 1 d . . . . .
C10 C 0.83196(12) 0.5246(3) 0.43663(7) 0.0276(3) Uani 1 1 d . . . . .
C13 C 0.90746(12) 0.2037(3) 0.35099(7) 0.0297(3) Uani 1 1 d . . . . .
C1 C 0.75577(13) 1.0504(3) 0.57318(7) 0.0301(3) Uani 1 1 d . . . . .
C12 C 0.80192(13) 0.1783(3) 0.37168(7) 0.0317(3) Uani 1 1 d . . . . .
H12 H 0.7550 0.0494 0.3565 0.038 Uiso 1 1 calc R U . . .
C3 C 0.64033(13) 1.1277(3) 0.66535(7) 0.0303(3) Uani 1 1 d . . . . .
C9 C 0.70273(12) 0.7010(3) 0.50413(7) 0.0293(3) Uani 1 1 d . . . . .
H9 H 0.6466 0.5861 0.4897 0.035 Uiso 1 1 calc R U . . .
C11 C 0.76334(13) 0.3362(3) 0.41389(7) 0.0316(3) Uani 1 1 d . . . . .
H11 H 0.6908 0.3158 0.4271 0.038 Uiso 1 1 calc R U . . .
C16 C 0.93816(13) 0.5517(3) 0.41758(7) 0.0319(3) Uani 1 1 d . . . . .
H16 H 0.9857 0.6791 0.4335 0.038 Uiso 1 1 calc R U . . .
C15 C 0.97453(13) 0.3921(3) 0.37526(8) 0.0339(3) Uani 1 1 d . . . . .
H15 H 1.0474 0.4120 0.3625 0.041 Uiso 1 1 calc R U . . .
C7 C 0.56714(13) 0.8455(3) 0.57096(8) 0.0348(3) Uani 1 1 d . . . . .
C4 C 0.70430(14) 0.9488(3) 0.71341(8) 0.0352(4) Uani 1 1 d . . . . .
H4A H 0.7303 0.8226 0.6878 0.053 Uiso 1 1 calc R U . . .
H4B H 0.6526 0.8881 0.7419 0.053 Uiso 1 1 calc R U . . .
H4C H 0.7710 1.0212 0.7413 0.053 Uiso 1 1 calc R U . . .
C2 C 0.71979(15) 1.2236(3) 0.62041(8) 0.0366(4) Uani 1 1 d . . . . .
H2A H 0.6803 1.3528 0.5940 0.044 Uiso 1 1 calc R U . . .
H2B H 0.7896 1.2864 0.6489 0.044 Uiso 1 1 calc R U . . .
C6 C 0.53694(13) 1.0189(3) 0.61995(8) 0.0353(3) Uani 1 1 d . . . . .
H6A H 0.4881 0.9427 0.6483 0.042 Uiso 1 1 calc R U . . .
H6B H 0.4908 1.1430 0.5948 0.042 Uiso 1 1 calc R U . . .
C14 C 0.94647(15) 0.0336(3) 0.30383(8) 0.0387(4) Uani 1 1 d . . . . .
H14A H 0.8868 -0.0834 0.2913 0.058 Uiso 1 1 calc R U . . .
H14B H 1.0177 -0.0407 0.3258 0.058 Uiso 1 1 calc R U . . .
H14C H 0.9604 0.1142 0.2637 0.058 Uiso 1 1 calc R U . . .
C5 C 0.59820(16) 1.3219(3) 0.70562(9) 0.0431(4) Uani 1 1 d . . . . .
H5A H 0.5463 1.2587 0.7336 0.065 Uiso 1 1 calc R U . . .
H5B H 0.5571 1.4367 0.6750 0.065 Uiso 1 1 calc R U . . .
H5C H 0.6642 1.3947 0.7340 0.065 Uiso 1 1 calc R U . . .

loop_
_atom_site_aniso_label
_atom_site_aniso_U_11
_atom_site_aniso_U_22
_atom_site_aniso_U_33
_atom_site_aniso_U_23
_atom_site_aniso_U_13
_atom_site_aniso_U_12
O1 0.0358(6) 0.0438(7) 0.0411(6) -0.0019(5) 0.0109(5) -0.0171(5)
N1 0.0265(6) 0.0334(7) 0.0291(6) -0.0012(5) 0.0053(5) -0.0088(5)
O2 0.0392(7) 0.0753(10) 0.0852(10) -0.0485(9) 0.0278(7) -0.0322(7)
C8 0.0261(7) 0.0316(7) 0.0270(6) -0.0012(6) 0.0018(5) -0.0042(6)
C10 0.0268(7) 0.0319(7) 0.0238(6) 0.0019(5) 0.0038(5) -0.0025(6)
C13 0.0285(7) 0.0350(8) 0.0255(6) 0.0043(6) 0.0041(5) 0.0017(6)
C1 0.0311(7) 0.0308(7) 0.0274(7) 0.0054(6) 0.0021(5) -0.0065(6)
C12 0.0291(7) 0.0363(8) 0.0290(7) -0.0019(6) 0.0033(6) -0.0065(6)
C3 0.0316(7) 0.0267(7) 0.0315(7) -0.0032(6) 0.0028(6) -0.0031(6)
C9 0.0254(7) 0.0343(8) 0.0274(7) 0.0010(6) 0.0021(5) -0.0064(6)
C11 0.0268(7) 0.0390(8) 0.0293(7) -0.0001(6) 0.0057(5) -0.0058(6)
C16 0.0291(7) 0.0354(8) 0.0311(7) 0.0023(6) 0.0054(6) -0.0083(6)
C15 0.0270(7) 0.0421(9) 0.0335(7) 0.0036(7) 0.0081(6) -0.0042(6)
C7 0.0264(7) 0.0409(9) 0.0370(8) -0.0099(7) 0.0049(6) -0.0070(6)
C4 0.0394(9) 0.0338(8) 0.0313(7) 0.0000(6) 0.0032(6) -0.0016(7)
C2 0.0443(9) 0.0269(7) 0.0381(8) -0.0008(6) 0.0061(7) -0.0109(6)
C6 0.0286(7) 0.0412(9) 0.0356(8) -0.0072(7) 0.0043(6) -0.0008(6)
C14 0.0391(9) 0.0444(9) 0.0328(8) -0.0001(7) 0.0072(6) 0.0037(7)
C5 0.0507(10) 0.0341(9) 0.0439(9) -0.0093(7) 0.0073(8) 0.0007(7)

loop_
_atom_type_symbol
_atom_type_description
_atom_type_scat_dispersion_real
_atom_type_scat_dispersion_imag
_atom_type_scat_source
C C 0.0033 0.0016 'International Tables Vol C Tables 4.2.6.8 and 6.1.1.4'
H H 0.0000 0.0000 'International Tables Vol C Tables 4.2.6.8 and 6.1.1.4'
N N 0.0061 0.0033 'International Tables Vol C Tables 4.2.6.8 and 6.1.1.4'
O O 0.0106 0.0060 'International Tables Vol C Tables 4.2.6.8 and 6.1.1.4'

loop_
_geom_angle_atom_site_label_1
_geom_angle_atom_site_label_2
_geom_angle_atom_site_label_3
_geom_angle
_geom_angle_site_symmetry_1
_geom_angle_site_symmetry_3
_geom_angle_publ_flag
C10 N1 H1 116.4 . . ?
C9 N1 H1 116.4 . . ?
C9 N1 C10 127.17(13) . . ?
C1 C8 C7 120.99(13) . . ?
C9 C8 C1 121.89(14) . . ?
C9 C8 C7 117.12(13) . . ?
C11 C10 N1 122.82(13) . . ?
C16 C10 N1 117.21(13) . . ?
C16 C10 C11 119.95(14) . . ?
C12 C13 C14 121.01(14) . . ?
C15 C13 C12 117.43(14) . . ?
C15 C13 C14 121.56(14) . . ?
O1 C1 C8 121.56(14) . . ?
O1 C1 C2 120.19(13) . . ?
C8 C1 C2 118.25(13) . . ?
C13 C12 H12 119.1 . . ?
C11 C12 C13 121.84(14) . . ?
C11 C12 H12 119.1 . . ?
C2 C3 C4 110.10(13) . . ?
C2 C3 C6 107.38(12) . . ?
C2 C3 C5 110.21(13) . . ?
C6 C3 C4 110.83(13) . . ?
C5 C3 C4 109.21(13) . . ?
C5 C3 C6 109.09(13) . . ?
N1 C9 C8 124.69(13) . . ?
N1 C9 H9 117.7 . . ?
C8 C9 H9 117.7 . . ?
C10 C11 H11 120.4 . . ?
C12 C11 C10 119.30(14) . . ?
C12 C11 H11 120.4 . . ?
C10 C16 H16 120.2 . . ?
C15 C16 C10 119.61(14) . . ?
C15 C16 H16 120.2 . . ?
C13 C15 H15 119.1 . . ?
C16 C15 C13 121.86(14) . . ?
C16 C15 H15 119.1 . . ?
O2 C7 C8 122.27(15) . . ?
O2 C7 C6 119.11(14) . . ?
C8 C7 C6 118.63(13) . . ?
C3 C4 H4A 109.5 . . ?
C3 C4 H4B 109.5 . . ?
C3 C4 H4C 109.5 . . ?
H4A C4 H4B 109.5 . . ?
H4A C4 H4C 109.5 . . ?
H4B C4 H4C 109.5 . . ?
C1 C2 C3 114.36(12) . . ?
C1 C2 H2A 108.7 . . ?
C1 C2 H2B 108.7 . . ?
C3 C2 H2A 108.7 . . ?
C3 C2 H2B 108.7 . . ?
H2A C2 H2B 107.6 . . ?
C3 C6 H6A 108.6 . . ?
C3 C6 H6B 108.6 . . ?
C7 C6 C3 114.74(13) . . ?
C7 C6 H6A 108.6 . . ?
C7 C6 H6B 108.6 . . ?
H6A C6 H6B 107.6 . . ?
C13 C14 H14A 109.5 . . ?
C13 C14 H14B 109.5 . . ?
C13 C14 H14C 109.5 . . ?
H14A C14 H14B 109.5 . . ?
H14A C14 H14C 109.5 . . ?
H14B C14 H14C 109.5 . . ?
C3 C5 H5A 109.5 . . ?
C3 C5 H5B 109.5 . . ?
C3 C5 H5C 109.5 . . ?
H5A C5 H5B 109.5 . . ?
H5A C5 H5C 109.5 . . ?
H5B C5 H5C 109.5 . . ?

loop_
_geom_bond_atom_site_label_1
_geom_bond_atom_site_label_2
_geom_bond_distance
_geom_bond_site_symmetry_2
_geom_bond_publ_flag
O1 C1 1.2438(18) . ?
N1 H1 0.8800 . ?
N1 C10 1.4215(19) . ?
N1 C9 1.3161(18) . ?
O2 C7 1.2276(19) . ?
C8 C1 1.445(2) . ?
C8 C9 1.396(2) . ?
C8 C7 1.449(2) . ?
C10 C11 1.391(2) . ?
C10 C16 1.386(2) . ?
C13 C12 1.393(2) . ?
C13 C15 1.389(2) . ?
C13 C14 1.505(2) . ?
C1 C2 1.504(2) . ?
C12 H12 0.9500 . ?
C12 C11 1.387(2) . ?
C3 C4 1.531(2) . ?
C3 C2 1.527(2) . ?
C3 C6 1.531(2) . ?
C3 C5 1.528(2) . ?
C9 H9 0.9500 . ?
C11 H11 0.9500 . ?
C16 H16 0.9500 . ?
C16 C15 1.385(2) . ?
C15 H15 0.9500 . ?
C7 C6 1.503(2) . ?
C4 H4A 0.9800 . ?
C4 H4B 0.9800 . ?
C4 H4C 0.9800 . ?
C2 H2A 0.9900 . ?
C2 H2B 0.9900 . ?
C6 H6A 0.9900 . ?
C6 H6B 0.9900 . ?
C14 H14A 0.9800 . ?
C14 H14B 0.9800 . ?
C14 H14C 0.9800 . ?
C5 H5A 0.9800 . ?
C5 H5B 0.9800 . ?
C5 H5C 0.9800 . ?

loop_
_geom_torsion_atom_site_label_1
_geom_torsion_atom_site_label_2
_geom_torsion_atom_site_label_3
_geom_torsion_atom_site_label_4
_geom_torsion
_geom_torsion_site_symmetry_1
_geom_torsion_site_symmetry_2
_geom_torsion_site_symmetry_3
_geom_torsion_site_symmetry_4
_geom_torsion_publ_flag
O1 C1 C2 C3 -149.01(14) . . . . ?
N1 C10 C11 C12 -179.21(13) . . . . ?
N1 C10 C16 C15 179.47(13) . . . . ?
O2 C7 C6 C3 153.07(17) . . . . ?
C8 C1 C2 C3 31.09(19) . . . . ?
C8 C7 C6 C3 -27.2(2) . . . . ?
C10 N1 C9 C8 178.10(13) . . . . ?
C10 C16 C15 C13 0.0(2) . . . . ?
C13 C12 C11 C10 -0.4(2) . . . . ?
C1 C8 C9 N1 0.7(2) . . . . ?
C1 C8 C7 O2 179.81(16) . . . . ?
C1 C8 C7 C6 0.1(2) . . . . ?
C12 C13 C15 C16 -1.0(2) . . . . ?
C9 N1 C10 C11 -2.2(2) . . . . ?
C9 N1 C10 C16 179.18(14) . . . . ?
C9 C8 C1 O1 -0.8(2) . . . . ?
C9 C8 C1 C2 179.11(13) . . . . ?
C9 C8 C7 O2 -1.3(2) . . . . ?
C9 C8 C7 C6 179.02(14) . . . . ?
C11 C10 C16 C15 0.8(2) . . . . ?
C16 C10 C11 C12 -0.6(2) . . . . ?
C15 C13 C12 C11 1.2(2) . . . . ?
C7 C8 C1 O1 178.07(14) . . . . ?
C7 C8 C1 C2 -2.0(2) . . . . ?
C7 C8 C9 N1 -178.22(14) . . . . ?
C4 C3 C2 C1 65.78(16) . . . . ?
C4 C3 C6 C7 -67.27(18) . . . . ?
C2 C3 C6 C7 53.02(18) . . . . ?
C6 C3 C2 C1 -54.97(17) . . . . ?
C14 C13 C12 C11 -178.50(14) . . . . ?
C14 C13 C15 C16 178.68(14) . . . . ?
C5 C3 C2 C1 -173.68(13) . . . . ?
C5 C3 C6 C7 172.45(14) . . . . ?
